data_4024808
loop_
_publ_author_name
'Christopher W. Bond'
'Alexander J. Cresswell'
'Stephen G. Davies'
'Ai M. Fletcher'
'Wataru Kurosawa'
'James A. Lee'
'Paul M. Roberts'
'Angela J. Russell'
'Andrew D. Smith'
'James E. Thomson'

_publ_contact_author_address
;Department of Chemistry
Chemistry Research laboratory
University of Oxford
Mansfield Road
Oxford
OX1 3TA
UK
;
_publ_contact_author_email steve.davies@chem.ox.ac.uk
_publ_contact_author_fax '+44 1865 275633'
_publ_contact_author_name 'Stephen G. Davies'
_publ_contact_author_phone '+44 1865 275695'
_publ_section_title
;
Ammonium-Directed Oxidation of Cyclic Allylic and Homoallylic Amines
;
_journal_name_full 'Journal of Organic Chemistry'
_journal_page_first 6735
_journal_page_last 6748
_journal_paper_doi 10.1021/jo9012783
_journal_volume 74
_journal_year 2009
_chemical_formula_moiety 'C21 H26 Br1 N1'
_chemical_formula_sum 'C21 H26 Br N'
_chemical_formula_weight 372.35
_space_group_IT_number 14
_symmetry_cell_setting monoclinic
_symmetry_space_group_name_Hall '-P 2yn'
_symmetry_space_group_name_H-M 'P 1 21/n 1'
_atom_sites_solution_hydrogens geom
_atom_sites_solution_primary direct
_audit_creation_date 08-08-28
_audit_creation_method CRYSTALS_ver_12.85
_cell_angle_alpha 90
_cell_angle_beta 109.8180(8)
_cell_angle_gamma 90
_cell_formula_units_Z 4
_cell_length_a 10.0731(2)
_cell_length_b 13.6453(3)
_cell_length_c 14.6931(4)
_cell_measurement_reflns_used 4109
_cell_measurement_temperature 150
_cell_measurement_theta_max 27
_cell_measurement_theta_min 5
_cell_volume 1899.96(8)
_computing_cell_refinement 'DENZO/SCALEPACK (Otwinowski & Minor, 1997)'
_computing_data_collection 'COLLECT (Nonius, 1997-2001).'
_computing_data_reduction 'DENZO/SCALEPACK (Otwinowski & Minor, 1997)'
_computing_molecular_graphics 'CAMERON (Watkin et al., 1996)'
_computing_publication_material 'CRYSTALS (Betteridge et al., 2003)'
_computing_structure_refinement 'CRYSTALS (Betteridge et al., 2003)'
_computing_structure_solution 'SIR92 (Altomare et al., 1994)'
_diffrn_ambient_temperature 150
_diffrn_measured_fraction_theta_full 0.993
_diffrn_measured_fraction_theta_max 0.989
_diffrn_measurement_device 'Nonius KappaCCD'
_diffrn_measurement_device_type Area
_diffrn_measurement_method \w
_diffrn_radiation_monochromator graphite
_diffrn_radiation_type 'Mo K\a'
_diffrn_radiation_wavelength 0.71073
_diffrn_reflns_av_R_equivalents 0.030
_diffrn_reflns_limit_h_max 13
_diffrn_reflns_limit_h_min -13
_diffrn_reflns_limit_k_max 17
_diffrn_reflns_limit_k_min -17
_diffrn_reflns_limit_l_max 19
_diffrn_reflns_limit_l_min -19
_diffrn_reflns_number 7614
_diffrn_reflns_theta_full 26.409
_diffrn_reflns_theta_max 27.510
_diffrn_reflns_theta_min 5.154
_diffrn_standards_number 0
_exptl_absorpt_coefficient_mu 2.164
_exptl_absorpt_correction_T_max 0.90
_exptl_absorpt_correction_T_min 0.90
_exptl_absorpt_correction_type multi-scan
_exptl_absorpt_process_details 'DENZO/SCALEPACK (Otwinowski & Minor, 1997)'
_exptl_crystal_colour colourless
_exptl_crystal_density_diffrn 1.302
_exptl_crystal_density_method 'not measured'
_exptl_crystal_description plate
_exptl_crystal_F_000 776
_exptl_crystal_size_max 0.20
_exptl_crystal_size_mid 0.05
_exptl_crystal_size_min 0.05
_refine_diff_density_max 0.79
_refine_diff_density_min -0.49
_refine_ls_extinction_method None
_refine_ls_goodness_of_fit_ref 1.0074
_refine_ls_hydrogen_treatment constr
_refine_ls_matrix_type full
_refine_ls_number_parameters 208
_refine_ls_number_reflns 2536
_refine_ls_number_restraints 0
_refine_ls_R_factor_all 0.0858
_refine_ls_R_factor_gt 0.0452
_refine_ls_shift/su_max 0.000460
_refine_ls_structure_factor_coef Fsqd
_refine_ls_weighting_details
;
 Method= Modified Sheldrick 
 w=1/[\s^2^(F^2^) + ( 0.03P)^2^ + 2.69P] 
 ,where P=(max(Fo^2^,0) + 2Fc^2^)/3 
;
_refine_ls_weighting_scheme calc
_refine_ls_wR_factor_all 0.1031
_refine_ls_wR_factor_gt 0.0876
_refine_ls_wR_factor_ref 0.0820
_reflns_limit_h_max 12
_reflns_limit_h_min -13
_reflns_limit_k_max 17
_reflns_limit_k_min 0
_reflns_limit_l_max 19
_reflns_limit_l_min 0
_reflns_number_gt 2833
_reflns_number_total 4309
_reflns_threshold_expression I>2.0\s(I)
_oxford_diffrn_Wilson_B_factor 3.42
_oxford_diffrn_Wilson_scale 11.27
_oxford_refine_ls_r_factor_ref 0.0381
_oxford_refine_ls_scale 0.3198(3)
_oxford_reflns_number_all 4309
_oxford_reflns_threshold_expression_ref I>3.0\s(I)
_oxford_structure_analysis_title '8281336 SGD216'
_cod_data_source_file jo9012783_si_003.cif
_cod_data_source_block 1
_cod_depositor_comments
;
The following automatic conversions were performed:
'_symmetry_cell_setting' value 'Monoclinic' changed to 'monoclinic'
according to '/home/saulius/struct/CIF-dictionaries/cif_core.dic'
dictionary named 'cif_core.dic' version 2.4.1 from 2010-06-29.

Automatic conversion script
Id: cif_fix_enum 1527 2010-12-29 10:47:43Z saulius 
;
_cod_original_sg_symbol_H-M 'P 1 21/n 1 '
_cod_original_formula_sum 'C21 H26 Br1 N1'
_cod_database_code 4024808

loop_
_symmetry_equiv_pos_as_xyz
x,y,z
-x,-y,-z
-x+1/2,y+1/2,-z+1/2
x+1/2,-y+1/2,z+1/2

loop_
_atom_site_label
_atom_site_type_symbol
_atom_site_fract_x
_atom_site_fract_y
_atom_site_fract_z
_atom_site_U_iso_or_equiv
_atom_site_occupancy
_atom_site_adp_type
_atom_site_refinement_flags_posn
_atom_site_refinement_flags_adp
_atom_site_refinement_flags_occupancy
_atom_site_disorder_assembly
_atom_site_disorder_group
_oxford_atom_site_special_shape
_atom_site_attached_hydrogens
Br1 Br 0.52762(4) 0.31019(3) 0.44841(2) 0.0539 1.0000 Uani . . . . . . .
N2 N 0.7027(2) 0.22263(17) 0.65811(17) 0.0272 1.0000 Uani . . . . . . .
C3 C 0.7608(3) 0.3075(2) 0.7266(2) 0.0294 1.0000 Uani . . . . . . .
C4 C 0.6521(3) 0.3615(2) 0.7568(2) 0.0305 1.0000 Uani . . . . . . .
C5 C 0.6572(4) 0.3563(2) 0.8521(3) 0.0407 1.0000 Uani . . . . . . .
C6 C 0.5617(4) 0.4094(3) 0.8827(3) 0.0508 1.0000 Uani . . . . . . .
C7 C 0.4611(4) 0.4664(3) 0.8169(3) 0.0544 1.0000 Uani . . . . . . .
C8 C 0.4544(4) 0.4721(3) 0.7222(3) 0.0509 1.0000 Uani . . . . . . .
C9 C 0.5505(3) 0.4202(2) 0.6917(2) 0.0386 1.0000 Uani . . . . . . .
C10 C 0.5971(3) 0.1585(2) 0.6843(2) 0.0312 1.0000 Uani . . . . . . .
C11 C 0.6645(3) 0.1132(2) 0.7826(2) 0.0340 1.0000 Uani . . . . . . .
C12 C 0.6021(4) 0.0533(3) 0.8264(3) 0.0437 1.0000 Uani . . . . . . .
C13 C 0.4525(4) 0.0164(3) 0.7874(3) 0.0623 1.0000 Uani . . . . . . .
C14 C 0.4080(4) -0.0293(3) 0.6863(3) 0.0462 1.0000 Uani . . . . . . .
C15 C 0.3926(3) 0.0422(3) 0.6059(3) 0.0479 1.0000 Uani . . . . . . .
C16 C 0.5296(3) 0.0858(3) 0.6025(2) 0.0421 1.0000 Uani . . . . . . .
C17 C 0.8225(3) 0.1619(2) 0.6469(3) 0.0368 1.0000 Uani . . . . . . .
C18 C 0.9354(3) 0.2191(2) 0.6241(2) 0.0336 1.0000 Uani . . . . . . .
C19 C 1.0685(3) 0.2294(2) 0.6939(3) 0.0385 1.0000 Uani . . . . . . .
C20 C 1.1769(4) 0.2742(3) 0.6704(3) 0.0486 1.0000 Uani . . . . . . .
C21 C 1.1534(4) 0.3083(3) 0.5789(3) 0.0561 1.0000 Uani . . . . . . .
C22 C 1.0226(5) 0.2990(3) 0.5094(3) 0.0597 1.0000 Uani . . . . . . .
C23 C 0.9136(4) 0.2544(3) 0.5317(3) 0.0478 1.0000 Uani . . . . . . .
H32 H 0.8347 0.2817 0.7837 0.0361 1.0000 Uiso R . . . . . .
H31 H 0.8041 0.3526 0.6921 0.0360 1.0000 Uiso R . . . . . .
H51 H 0.7268 0.3159 0.8966 0.0542 1.0000 Uiso R . . . . . .
H61 H 0.5652 0.4053 0.9478 0.0673 1.0000 Uiso R . . . . . .
H71 H 0.3963 0.5018 0.8382 0.0691 1.0000 Uiso R . . . . . .
H81 H 0.3847 0.5114 0.6780 0.0596 1.0000 Uiso R . . . . . .
H91 H 0.5476 0.4240 0.6272 0.0463 1.0000 Uiso R . . . . . .
H101 H 0.5177 0.2022 0.6848 0.0404 1.0000 Uiso R . . . . . .
H111 H 0.7612 0.1289 0.8163 0.0447 1.0000 Uiso R . . . . . .
H121 H 0.6565 0.0295 0.8886 0.0572 1.0000 Uiso R . . . . . .
H132 H 0.4419 -0.0326 0.8329 0.0814 1.0000 Uiso R . . . . . .
H131 H 0.3900 0.0723 0.7830 0.0817 1.0000 Uiso R . . . . . .
H141 H 0.4809 -0.0774 0.6853 0.0576 1.0000 Uiso R . . . . . .
H142 H 0.3164 -0.0625 0.6724 0.0576 1.0000 Uiso R . . . . . .
H152 H 0.3336 0.0977 0.6137 0.0578 1.0000 Uiso R . . . . . .
H151 H 0.3475 0.0091 0.5434 0.0585 1.0000 Uiso R . . . . . .
H162 H 0.5986 0.0299 0.6099 0.0514 1.0000 Uiso R . . . . . .
H161 H 0.5120 0.1187 0.5396 0.0513 1.0000 Uiso R . . . . . .
H171 H 0.8649 0.1271 0.7082 0.0500 1.0000 Uiso R . . . . . .
H172 H 0.7803 0.1149 0.5936 0.0505 1.0000 Uiso R . . . . . .
H191 H 1.0844 0.2056 0.7573 0.0473 1.0000 Uiso R . . . . . .
H201 H 1.2660 0.2812 0.7186 0.0615 1.0000 Uiso R . . . . . .
H211 H 1.2276 0.3386 0.5638 0.0743 1.0000 Uiso R . . . . . .
H221 H 1.0056 0.3236 0.4462 0.0745 1.0000 Uiso R . . . . . .
H231 H 0.8220 0.2481 0.4843 0.0626 1.0000 Uiso R . . . . . .
H21 H 0.6565 0.2483 0.5982 0.0424 1.0000 Uiso R . . . . . .

loop_
_atom_site_aniso_label
_atom_site_aniso_U_11
_atom_site_aniso_U_22
_atom_site_aniso_U_33
_atom_site_aniso_U_23
_atom_site_aniso_U_13
_atom_site_aniso_U_12
Br1 0.0554(2) 0.0653(3) 0.02755(18) 0.00634(19) -0.00340(14) 0.0056(2)
N2 0.0280(13) 0.0279(14) 0.0248(12) -0.0006(10) 0.0079(10) -0.0029(10)
C3 0.0285(15) 0.0294(16) 0.0286(15) -0.0047(14) 0.0074(12) -0.0059(13)
C4 0.0289(15) 0.0269(17) 0.0358(17) -0.0062(14) 0.0109(13) -0.0076(13)
C5 0.0454(19) 0.0358(19) 0.043(2) -0.0039(16) 0.0177(16) -0.0037(16)
C6 0.060(2) 0.048(2) 0.058(2) -0.012(2) 0.038(2) -0.011(2)
C7 0.042(2) 0.040(2) 0.093(3) -0.020(2) 0.038(2) -0.0098(17)
C8 0.0348(19) 0.033(2) 0.079(3) -0.010(2) 0.0113(18) -0.0026(15)
C9 0.0365(17) 0.0314(18) 0.0446(19) -0.0054(15) 0.0094(15) -0.0022(15)
C10 0.0295(15) 0.0326(18) 0.0327(17) -0.0039(13) 0.0120(13) -0.0073(13)
C11 0.0372(17) 0.0325(18) 0.0343(17) 0.0004(14) 0.0149(14) -0.0013(14)
C12 0.057(2) 0.038(2) 0.0400(19) 0.0022(16) 0.0209(16) -0.0016(17)
C13 0.070(3) 0.060(3) 0.070(3) 0.000(2) 0.041(2) -0.019(2)
C14 0.0345(18) 0.038(2) 0.065(2) -0.0040(18) 0.0164(16) -0.0071(15)
C15 0.0375(18) 0.042(2) 0.058(2) -0.0048(18) 0.0071(16) -0.0042(16)
C16 0.0416(18) 0.044(2) 0.0386(19) -0.0036(16) 0.0112(15) -0.0067(16)
C17 0.0368(17) 0.0316(18) 0.047(2) -0.0021(15) 0.0214(15) -0.0004(14)
C18 0.0362(17) 0.0299(17) 0.0407(18) -0.0025(14) 0.0207(14) 0.0012(14)
C19 0.0406(19) 0.0308(18) 0.046(2) -0.0048(15) 0.0165(15) 0.0021(15)
C20 0.0389(19) 0.039(2) 0.068(3) -0.0132(19) 0.0185(18) -0.0036(16)
C21 0.056(2) 0.048(2) 0.079(3) -0.006(2) 0.042(2) -0.011(2)
C22 0.073(3) 0.065(3) 0.054(2) 0.007(2) 0.039(2) -0.006(2)
C23 0.049(2) 0.057(2) 0.043(2) 0.0005(18) 0.0224(16) -0.0010(18)

loop_
_atom_type_symbol
_atom_type_scat_dispersion_real
_atom_type_scat_dispersion_imag
_atom_type_scat_Cromer_Mann_a1
_atom_type_scat_Cromer_Mann_b1
_atom_type_scat_Cromer_Mann_a2
_atom_type_scat_Cromer_Mann_b2
_atom_type_scat_Cromer_Mann_a3
_atom_type_scat_Cromer_Mann_b3
_atom_type_scat_Cromer_Mann_a4
_atom_type_scat_Cromer_Mann_b4
_atom_type_scat_Cromer_Mann_c
_atom_type_scat_source
C 0.0033 0.0016 2.3100 20.8439 1.0200 10.2075 1.5886 0.5687 0.8650 51.6512 0.2156 'International Tables Vol C 4.2.6.8 and 6.1.1.4'
H 0.0000 0.0000 0.4930 10.5109 0.3229 26.1257 0.1402 3.1424 0.0408 57.7998 0.0030 'International Tables Vol C 4.2.6.8 and 6.1.1.4'
Br -0.2901 2.4595 17.1789 2.1723 5.2358 16.5796 5.6377 0.2609 3.9851 41.4328 2.9557 'International Tables Vol C 4.2.6.8 and 6.1.1.4'
N 0.0061 0.0033 12.2126 0.0057 3.1322 9.8933 2.0125 28.9975 1.1663 0.5826 -11.5290 'International Tables Vol C 4.2.6.8 and 6.1.1.4'

loop_
_geom_angle_atom_site_label_1
_geom_angle_site_symmetry_1
_geom_angle_atom_site_label_2
_geom_angle_site_symmetry_2
_geom_angle_atom_site_label_3
_geom_angle_site_symmetry_3
_geom_angle
_geom_angle_publ_flag
C3 . N2 . C10 . 114.6(2) yes
C3 . N2 . C17 . 110.3(2) yes
C10 . N2 . C17 . 111.2(2) yes
C3 . N2 . H21 . 107.6 no
C10 . N2 . H21 . 107.0 no
C17 . N2 . H21 . 105.6 no
N2 . C3 . C4 . 114.5(2) yes
N2 . C3 . H32 . 107.7 no
C4 . C3 . H32 . 110.0 no
N2 . C3 . H31 . 105.8 no
C4 . C3 . H31 . 109.7 no
H32 . C3 . H31 . 108.9 no
C3 . C4 . C5 . 119.3(3) yes
C3 . C4 . C9 . 121.2(3) yes
C5 . C4 . C9 . 119.4(3) yes
C4 . C5 . C6 . 120.4(3) yes
C4 . C5 . H51 . 119.3 no
C6 . C5 . H51 . 120.3 no
C5 . C6 . C7 . 119.3(4) yes
C5 . C6 . H61 . 120.1 no
C7 . C6 . H61 . 120.6 no
C6 . C7 . C8 . 121.0(3) yes
C6 . C7 . H71 . 118.8 no
C8 . C7 . H71 . 120.2 no
C7 . C8 . C9 . 119.8(4) yes
C7 . C8 . H81 . 119.9 no
C9 . C8 . H81 . 120.2 no
C4 . C9 . C8 . 120.0(3) yes
C4 . C9 . H91 . 119.3 no
C8 . C9 . H91 . 120.6 no
N2 . C10 . C11 . 110.6(2) yes
N2 . C10 . C16 . 109.6(2) yes
C11 . C10 . C16 . 115.1(3) yes
N2 . C10 . H101 . 106.7 no
C11 . C10 . H101 . 109.9 no
C16 . C10 . H101 . 104.4 no
C10 . C11 . C12 . 125.9(3) yes
C10 . C11 . H111 . 117.0 no
C12 . C11 . H111 . 117.1 no
C11 . C12 . C13 . 126.9(3) yes
C11 . C12 . H121 . 117.7 no
C13 . C12 . H121 . 115.4 no
C12 . C13 . C14 . 115.6(3) yes
C12 . C13 . H132 . 107.2 no
C14 . C13 . H132 . 108.7 no
C12 . C13 . H131 . 107.6 no
C14 . C13 . H131 . 106.5 no
H132 . C13 . H131 . 111.2 no
C13 . C14 . C15 . 114.7(3) yes
C13 . C14 . H141 . 108.0 no
C15 . C14 . H141 . 107.5 no
C13 . C14 . H142 . 109.5 no
C15 . C14 . H142 . 107.3 no
H141 . C14 . H142 . 109.8 no
C14 . C15 . C16 . 115.4(3) yes
C14 . C15 . H152 . 108.2 no
C16 . C15 . H152 . 106.8 no
C14 . C15 . H151 . 109.2 no
C16 . C15 . H151 . 106.6 no
H152 . C15 . H151 . 110.7 no
C10 . C16 . C15 . 113.3(3) yes
C10 . C16 . H162 . 107.3 no
C15 . C16 . H162 . 107.4 no
C10 . C16 . H161 . 109.4 no
C15 . C16 . H161 . 109.4 no
H162 . C16 . H161 . 110.0 no
N2 . C17 . C18 . 115.4(2) yes
N2 . C17 . H171 . 106.2 no
C18 . C17 . H171 . 109.2 no
N2 . C17 . H172 . 107.2 no
C18 . C17 . H172 . 108.3 no
H171 . C17 . H172 . 110.5 no
C17 . C18 . C19 . 120.0(3) yes
C17 . C18 . C23 . 121.1(3) yes
C19 . C18 . C23 . 118.7(3) yes
C18 . C19 . C20 . 120.2(3) yes
C18 . C19 . H191 . 119.3 no
C20 . C19 . H191 . 120.5 no
C19 . C20 . C21 . 120.3(3) yes
C19 . C20 . H201 . 119.1 no
C21 . C20 . H201 . 120.6 no
C20 . C21 . C22 . 120.2(3) yes
C20 . C21 . H211 . 119.6 no
C22 . C21 . H211 . 120.2 no
C21 . C22 . C23 . 120.1(4) yes
C21 . C22 . H221 . 120.3 no
C23 . C22 . H221 . 119.5 no
C22 . C23 . C18 . 120.5(4) yes
C22 . C23 . H231 . 120.9 no
C18 . C23 . H231 . 118.6 no

loop_
_geom_bond_atom_site_label_1
_geom_bond_site_symmetry_1
_geom_bond_atom_site_label_2
_geom_bond_site_symmetry_2
_geom_bond_distance
_geom_bond_publ_flag
N2 . C3 . 1.515(4) yes
N2 . C10 . 1.525(4) yes
N2 . C17 . 1.518(4) yes
N2 . H21 . 0.914 no
C3 . C4 . 1.506(4) yes
C3 . H32 . 0.979 no
C3 . H31 . 0.988 no
C4 . C5 . 1.385(4) yes
C4 . C9 . 1.392(4) yes
C5 . C6 . 1.395(5) yes
C5 . H51 . 0.955 no
C6 . C7 . 1.379(5) yes
C6 . H61 . 0.946 no
C7 . C8 . 1.372(6) yes
C7 . H71 . 0.947 no
C8 . C9 . 1.391(5) yes
C8 . H81 . 0.945 no
C9 . H91 . 0.940 no
C10 . C11 . 1.504(4) yes
C10 . C16 . 1.529(4) yes
C10 . H101 . 1.000 no
C11 . C12 . 1.323(4) yes
C11 . H111 . 0.955 no
C12 . C13 . 1.506(5) yes
C12 . H121 . 0.949 no
C13 . C14 . 1.531(5) yes
C13 . H132 . 0.977 no
C13 . H131 . 0.977 no
C14 . C15 . 1.499(5) yes
C14 . H141 . 0.989 no
C14 . H142 . 0.985 no
C15 . C16 . 1.520(5) yes
C15 . H152 . 0.994 no
C15 . H151 . 0.985 no
C16 . H162 . 1.013 no
C16 . H161 . 0.987 no
C17 . C18 . 1.508(4) yes
C17 . H171 . 0.979 no
C17 . H172 . 0.989 no
C18 . C19 . 1.391(4) yes
C18 . C23 . 1.386(5) yes
C19 . C20 . 1.393(5) yes
C19 . H191 . 0.948 no
C20 . C21 . 1.366(5) yes
C20 . H201 . 0.940 no
C21 . C22 . 1.372(6) yes
C21 . H211 . 0.944 no
C22 . C23 . 1.388(5) yes
C22 . H221 . 0.948 no
C23 . H231 . 0.953 no
